data_7233814
loop_
_publ_author_name
'Weizhao Cai'
'Jiangang He'
'Wei Li'
'Andrzej Katrusiak'

_publ_section_title
;
 Anomalous compression of a weakly CH...O bonded nonlinear optical
 molecular crystal
;
_journal_name_full 'Journal of Materials Chemistry C'
_journal_page_first 6471
_journal_page_last 6476
_journal_paper_doi 10.1039/C4TC00654B
_journal_volume 2
_journal_year 2014
_chemical_formula_moiety 'C6 H6 N2 O3'
_chemical_formula_sum 'C6 H6 N2 O3'
_chemical_formula_weight 154.13
_chemical_name_common 3-methyl-4-nitropyridineN-oxide
_space_group_IT_number 19
_space_group_name_Hall 'P 2ac 2ab'
_space_group_name_H-M_alt 'P 21 21 21'
_symmetry_cell_setting orthorhombic
_symmetry_space_group_name_Hall 'P 2ac 2ab'
_symmetry_space_group_name_H-M 'P 21 21 21'
_atom_sites_solution_hydrogens geom
_atom_sites_solution_primary direct
_atom_sites_solution_secondary difmap
_cell_angle_alpha 90.00
_cell_angle_beta 90.00
_cell_angle_gamma 90.00
_cell_formula_units_Z 4
_cell_length_a 19.5490(16)
_cell_length_b 5.901(4)
_cell_length_c 4.9131(14)
_cell_measurement_pressure 3570000
_cell_measurement_temperature 296(2)
_cell_volume 566.8(4)
_computing_structure_refinement 'SHELXL-97 (Sheldrick, 1997)'
_computing_structure_solution 'SHELXS-97 (Sheldrick, 1990)'
_diffrn_ambient_temperature 296(2)
_diffrn_measured_fraction_theta_full 0.254
_diffrn_measured_fraction_theta_max 0.254
_diffrn_measurement_device_type 'Oxford Diffraction Xcalibur Eos'
_diffrn_measurement_method
;HP omega scans - for more details see:
A. Budzianowski, A. Katrusiak in High-Pressure Crystallography
(Eds.: A. Katrusiak, P. F. McMillan),
Dordrecht: Kluwer Acad. Publ., 2004 pp.157-168
;
_diffrn_radiation_monochromator graphite
_diffrn_radiation_source 'fine-focus sealed tube'
_diffrn_radiation_type MoK\a
_diffrn_radiation_wavelength 0.71073
_diffrn_reflns_av_R_equivalents 0.0635
_diffrn_reflns_av_sigmaI/netI 0.0323
_diffrn_reflns_limit_h_max 24
_diffrn_reflns_limit_h_min -25
_diffrn_reflns_limit_k_max 1
_diffrn_reflns_limit_k_min -1
_diffrn_reflns_limit_l_max 6
_diffrn_reflns_limit_l_min -6
_diffrn_reflns_number 2150
_diffrn_reflns_theta_full 27.19
_diffrn_reflns_theta_max 27.19
_diffrn_reflns_theta_min 4.28
_exptl_absorpt_coefficient_mu 0.148
_exptl_absorpt_correction_T_max 0.9487
_exptl_absorpt_correction_T_min 0.6327
_exptl_absorpt_correction_type analytical
_exptl_absorpt_process_details
;
Katrusiak, A. (2003). REDSHABS - Program for correcting
reflections intensities for DAC absorption, gasket shadowing
and sample crystal absorption. Adam Mickiewicz University, Pozna\'n.
Katrusiak, A. (2004). Z. Kristallogr. 219, 461-467
;
_exptl_crystal_colour 'light yellow'
_exptl_crystal_density_diffrn 1.806
_exptl_crystal_density_method 'not measured'
_exptl_crystal_description block
_exptl_crystal_F_000 320
_exptl_crystal_size_max 0.32
_exptl_crystal_size_mid 0.18
_exptl_crystal_size_min 0.10
_refine_diff_density_max 0.106
_refine_diff_density_min -0.088
_refine_diff_density_rms 0.026
_refine_ls_abs_structure_details 'Flack H D (1983), Acta Cryst. A39, 876-881'
_refine_ls_abs_structure_Flack 3(5)
_refine_ls_extinction_method none
_refine_ls_goodness_of_fit_ref 1.205
_refine_ls_hydrogen_treatment constr
_refine_ls_matrix_type full
_refine_ls_number_parameters 100
_refine_ls_number_reflns 293
_refine_ls_number_restraints 89
_refine_ls_restrained_S_all 1.117
_refine_ls_R_factor_all 0.0451
_refine_ls_R_factor_gt 0.0388
_refine_ls_shift/su_max 0.000
_refine_ls_shift/su_mean 0.000
_refine_ls_structure_factor_coef Fsqd
_refine_ls_weighting_details 'calc w=1/[\s^2^(Fo^2^)+(0.0459P)^2^+0.0416P] where P=(Fo^2^+2Fc^2^)/3'
_refine_ls_weighting_scheme calc
_refine_ls_wR_factor_gt 0.0776
_refine_ls_wR_factor_ref 0.0809
_reflns_number_gt 260
_reflns_number_total 293
_reflns_threshold_expression >2sigma(I)
_cod_data_source_file 1000027.cif
_cod_data_source_block PCOD1000027
_cod_depositor_comments
;
The following automatic conversions were performed:

data item '_symmetry_cell_setting' value 'Orthorhombic' was changed
to 'orthorhombic' in accordance with the built-in table derived from
the CIF Core dictionary named 'cif_core.dic' version 2.4.5 last
updated on 2014-11-21.

Automatic conversion script
Id: cif_fix_values 6909 2019-04-08 15:41:33Z antanas 
;
_cod_original_cell_volume 566.7(4)
_cod_original_sg_symbol_Hall 'P 2ac 2ab '
_cod_original_sg_symbol_H-M ' P 21 21 21'
_cod_database_code 7233814

loop_
_symmetry_equiv_pos_as_xyz
'x, y, z'
'-x+1/2, -y, z+1/2'
'-x, y+1/2, -z+1/2'
'x+1/2, -y+1/2, -z'

loop_
_atom_site_label
_atom_site_type_symbol
_atom_site_fract_x
_atom_site_fract_y
_atom_site_fract_z
_atom_site_U_iso_or_equiv
_atom_site_adp_type
_atom_site_occupancy
_atom_site_symmetry_multiplicity
_atom_site_calc_flag
_atom_site_refinement_flags
_atom_site_disorder_assembly
_atom_site_disorder_group
N1 N 0.15123(17) 0.058(2) 0.4831(9) 0.029(4) Uani 1 1 d DU . .
C1 C 0.17766(19) 0.1820(18) 0.2760(10) 0.027(4) Uani 1 1 d DU . .
H1 H 0.2144 0.1237 0.1783 0.032 Uiso 1 1 calc R . .
C2 C 0.15201(17) 0.3915(16) 0.2051(9) 0.021(4) Uani 1 1 d DU . .
C3 C 0.0962(2) 0.470(2) 0.3535(8) 0.022(4) Uani 1 1 d DU . .
C4 C 0.0700(2) 0.3453(13) 0.5680(8) 0.024(2) Uani 1 1 d DU . .
H2 H 0.0330 0.4005 0.6666 0.029 Uiso 1 1 calc R . .
C5 C 0.0985(2) 0.1404(16) 0.6356(9) 0.033(4) Uani 1 1 d DU . .
H3 H 0.0820 0.0587 0.7836 0.039 Uiso 1 1 calc R . .
O1 O 0.17767(17) -0.133(2) 0.5424(8) 0.048(4) Uani 1 1 d U . .
C6 C 0.19065(18) 0.522(3) -0.0050(7) 0.032(4) Uani 1 1 d U . .
H4 H 0.2294 0.4348 -0.0641 0.048 Uiso 1 1 calc R . .
H5 H 0.2060 0.6625 0.0714 0.048 Uiso 1 1 calc R . .
H6 H 0.1614 0.5517 -0.1577 0.048 Uiso 1 1 calc R . .
N2 N 0.06218(17) 0.673(2) 0.2871(8) 0.024(4) Uani 1 1 d DU . .
O2 O 0.07602(14) 0.7703(15) 0.0734(6) 0.044(2) Uani 1 1 d DU . .
O3 O 0.01950(13) 0.7463(14) 0.4477(5) 0.037(4) Uani 1 1 d DU . .

loop_
_atom_site_aniso_label
_atom_site_aniso_U_11
_atom_site_aniso_U_22
_atom_site_aniso_U_33
_atom_site_aniso_U_23
_atom_site_aniso_U_13
_atom_site_aniso_U_12
N1 0.028(2) 0.024(13) 0.035(2) 0.008(5) -0.012(2) 0.007(5)
C1 0.017(2) 0.022(13) 0.040(3) 0.001(6) 0.004(2) -0.008(5)
C2 0.020(2) 0.016(13) 0.027(2) -0.007(5) -0.0057(17) 0.006(5)
C3 0.023(2) 0.014(13) 0.029(3) 0.002(5) -0.0093(18) 0.000(6)
C4 0.0240(19) 0.023(6) 0.026(2) 0.011(4) 0.0001(17) -0.004(4)
C5 0.035(2) 0.031(13) 0.031(3) -0.002(5) -0.0058(18) -0.002(6)
O1 0.038(2) 0.047(13) 0.059(2) 0.004(5) -0.0099(17) 0.009(4)
C6 0.0367(18) 0.028(13) 0.031(2) 0.007(6) -0.0023(18) 0.000(5)
N2 0.0226(17) 0.018(13) 0.031(2) -0.009(4) -0.0006(18) -0.010(4)
O2 0.0494(15) 0.041(6) 0.0416(16) 0.018(3) 0.0062(14) 0.005(3)
O3 0.0399(15) 0.031(12) 0.0399(15) 0.002(4) 0.0038(13) 0.009(4)

loop_
_atom_type_symbol
_atom_type_description
_atom_type_scat_dispersion_real
_atom_type_scat_dispersion_imag
_atom_type_scat_source
C C 0.0033 0.0016 'International Tables Vol C Tables 4.2.6.8 and 6.1.1.4'
H H 0.0000 0.0000 'International Tables Vol C Tables 4.2.6.8 and 6.1.1.4'
N N 0.0061 0.0033 'International Tables Vol C Tables 4.2.6.8 and 6.1.1.4'
O O 0.0106 0.0060 'International Tables Vol C Tables 4.2.6.8 and 6.1.1.4'

loop_
_geom_angle_atom_site_label_1
_geom_angle_atom_site_label_2
_geom_angle_atom_site_label_3
_geom_angle
_geom_angle_site_symmetry_1
_geom_angle_site_symmetry_3
O1 N1 C1 119.7(6) . .
O1 N1 C5 119.8(7) . .
C1 N1 C5 120.5(9) . .
N1 C1 C2 122.4(6) . .
C1 C2 C3 116.8(7) . .
C1 C2 C6 116.9(6) . .
C3 C2 C6 126.0(8) . .
C4 C3 C2 120.8(9) . .
C4 C3 N2 117.0(5) . .
C2 C3 N2 122.1(6) . .
C5 C4 C3 120.2(6) . .
N1 C5 C4 119.2(7) . .
O2 N2 O3 122.5(9) . .
O2 N2 C3 119.4(5) . .
O3 N2 C3 118.1(6) . .

loop_
_geom_bond_atom_site_label_1
_geom_bond_atom_site_label_2
_geom_bond_distance
_geom_bond_site_symmetry_2
N1 O1 1.274(17) .
N1 C1 1.356(10) .
N1 C5 1.365(6) .
C1 C2 1.379(7) .
C2 C3 1.391(8) .
C2 C6 1.493(11) .
C3 C4 1.384(6) .
C3 N2 1.410(15) .
C4 C5 1.372(7) .
N2 O2 1.226(7) .
N2 O3 1.227(4) .

loop_
_geom_torsion_atom_site_label_1
_geom_torsion_atom_site_label_2
_geom_torsion_atom_site_label_3
_geom_torsion_atom_site_label_4
_geom_torsion
_geom_torsion_site_symmetry_1
_geom_torsion_site_symmetry_2
_geom_torsion_site_symmetry_3
_geom_torsion_site_symmetry_4
O1 N1 C1 C2 -178.9(6) . . . .
C5 N1 C1 C2 -1.7(9) . . . .
N1 C1 C2 C3 -1.2(8) . . . .
N1 C1 C2 C6 173.2(6) . . . .
C1 C2 C3 C4 2.4(8) . . . .
C6 C2 C3 C4 -171.5(6) . . . .
C1 C2 C3 N2 -175.0(6) . . . .
C6 C2 C3 N2 11.2(9) . . . .
C2 C3 C4 C5 -0.7(8) . . . .
N2 C3 C4 C5 176.8(5) . . . .
O1 N1 C5 C4 -179.4(7) . . . .
C1 N1 C5 C4 3.4(8) . . . .
C3 C4 C5 N1 -2.3(8) . . . .
C4 C3 N2 O2 -168.0(5) . . . .
C2 C3 N2 O2 9.4(10) . . . .
C4 C3 N2 O3 12.0(9) . . . .
C2 C3 N2 O3 -170.5(5) . . . .
